data_4323367
loop_
_publ_author_name
'Dieter Sellmann'
'Michael W. Wemple'
'Wolfgang Donaubauer'
'Frank W. Heinemann'

_publ_contact_author
;                                                                               
        Dr. F. W. Heinemann                                                     
        Institut f\"ur Anorganische Chemie II                                   
        Universit\"at Erlangen-N\"urnberg                                       
        Egerlandstr. 1                                                          
        D-91058 Erlangen                                                        
        Bundesrepublik Deutschland                                              
;
_publ_contact_author_email HEINEMAN@ANORGANIK.CHEMIE.UNI-ERLANGEN.DE
_publ_contact_author_fax '049 9131 85-7367'
_publ_contact_author_phone '049 9131 85-7383'
_publ_section_title
;
 Synthesis, Structure, and Reactivity of Ruthenium and Osmium Nitrido
 Complexes with 1,2-Benzenedithiolate Ligands: N- versus S-Alkylation
;
_journal_name_full 'Inorganic Chemistry'
_journal_page_first 1397
_journal_page_last 1402
_journal_paper_doi 10.1021/ic961240b
_journal_volume 36
_journal_year 1997
_chemical_formula_sum 'C14 H13 Cl2 N Os S4'
_chemical_formula_weight 584.59
_chemical_name_systematic
; 
 ? 
;
_space_group_IT_number 19
_symmetry_cell_setting orthorhombic
_symmetry_space_group_name_Hall 'P 2ac 2ab'
_symmetry_space_group_name_H-M 'P 21 21 21'
_atom_sites_solution_hydrogens difmap
_atom_sites_solution_primary direct
_atom_sites_solution_secondary difmap
_audit_creation_method SHELXL
_cell_angle_alpha 90.00
_cell_angle_beta 90.00
_cell_angle_gamma 90.00
_cell_formula_units_Z 4
_cell_length_a 8.5520(10)
_cell_length_b 10.772(2)
_cell_length_c 19.716(3)
_cell_measurement_reflns_used 18
_cell_measurement_temperature 200(2)
_cell_measurement_theta_max 16.0
_cell_measurement_theta_min 14.0
_cell_volume 1816.3(5)
_computing_cell_refinement 'P3 (Siemens Analytical X-Ray Instr., 1989)'
_computing_data_collection 'P3 (Siemens Analytical X-Ray Instr., 1989)'
_computing_data_reduction 'XDISK (Siemens Analytical X-Ray Instr.,1989)'
_computing_molecular_graphics
;
  XP 5.03 (Siemens Analytical X-Ray Instr, 1994)
;
_computing_publication_material 'CIFTAB (Sheldrick, 1993)'
_computing_structure_refinement 'SHELXL-93 (Sheldrick, 1993)'
_computing_structure_solution 'SHELXS-86 (Sheldrick, 1990)'
_diffrn_ambient_temperature 200(2)
_diffrn_measurement_device 'Siemens P4'
_diffrn_measurement_method 'profile data from \w-scans'
_diffrn_radiation_monochromator graphite
_diffrn_radiation_source 'fine-focus sealed tube'
_diffrn_radiation_type MoK\a
_diffrn_radiation_wavelength 0.71073
_diffrn_reflns_av_R_equivalents 0.0312
_diffrn_reflns_av_sigmaI/netI 0.0660
_diffrn_reflns_limit_h_max 10
_diffrn_reflns_limit_h_min -10
_diffrn_reflns_limit_k_max 13
_diffrn_reflns_limit_k_min 0
_diffrn_reflns_limit_l_max 25
_diffrn_reflns_limit_l_min 0
_diffrn_reflns_number 3479
_diffrn_reflns_theta_max 25.00
_diffrn_reflns_theta_min 2.07
_diffrn_standards_interval_count 100
_diffrn_standards_number 3
_exptl_absorpt_coefficient_mu 7.768
_exptl_absorpt_correction_T_max 0.145
_exptl_absorpt_correction_T_min 0.084
_exptl_absorpt_correction_type refdelf
_exptl_crystal_colour orange
_exptl_crystal_density_diffrn 2.138
_exptl_crystal_description prism
_exptl_crystal_F_000 1112
_exptl_crystal_size_max 0.40
_exptl_crystal_size_mid 0.30
_exptl_crystal_size_min 0.20
_refine_diff_density_max 3.055
_refine_diff_density_min -2.020
_refine_diff_density_rms 0.201
_refine_ls_abs_structure_details 'Flack H D (1983), Acta Cryst. A39, 876-881'
_refine_ls_abs_structure_Flack -0.022(13)
_refine_ls_extinction_coef 0.0022(2)
_refine_ls_extinction_expression Fc^*^=kFc[1+0.001xFc^2^\l^3^/sin(2\q)]^-1/4^
_refine_ls_extinction_method SHELXL
_refine_ls_goodness_of_fit_all 0.962
_refine_ls_goodness_of_fit_obs 1.020
_refine_ls_hydrogen_treatment refall
_refine_ls_matrix_type full
_refine_ls_number_parameters 252
_refine_ls_number_reflns 3204
_refine_ls_number_restraints 0
_refine_ls_restrained_S_all 0.962
_refine_ls_restrained_S_obs 1.020
_refine_ls_R_factor_all 0.0396
_refine_ls_R_factor_obs 0.0362
_refine_ls_shift/esd_max -0.035
_refine_ls_shift/esd_mean 0.002
_refine_ls_structure_factor_coef Fsqd
_refine_ls_weighting_details 'w=1/[\s^2^(Fo^2^)+(0.0463P)^2^+0.0000P] where P=(Fo^2^+2Fc^2^)/3'
_refine_ls_weighting_scheme calc
_refine_ls_wR_factor_all 0.0848
_refine_ls_wR_factor_obs 0.0843
_reflns_number_observed 2845
_reflns_number_total 3204
_reflns_observed_criterion >2sigma(I)
_cod_data_source_file ic961240b_4.cif
_cod_data_source_block mw53
_cod_depositor_comments
;
The following automatic conversions were performed:

'_refine_ls_weighting_scheme' value 'calc
w=1/[\s^2^(Fo^2^)+(0.0463P)^2^+0.0000P] where P=(Fo^2^+2Fc^2^)/3' was
changed to 'calc'. New tag '_refine_ls_weighting_details' was
created. The value of the new tag was set to
'w=1/[\s^2^(Fo^2^)+(0.0463P)^2^+0.0000P] where P=(Fo^2^+2Fc^2^)/3'.

Automatic conversion script
Id: cif_fix_values 3143 2015-03-26 13:38:13Z robertas 
;
_cod_database_code 4323367

loop_
_symmetry_equiv_pos_as_xyz
'x, y, z'
'-x+1/2, -y, z+1/2'
'-x, y+1/2, -z+1/2'
'x+1/2, -y+1/2, -z'

loop_
_atom_site_aniso_label
_atom_site_aniso_U_11
_atom_site_aniso_U_22
_atom_site_aniso_U_33
_atom_site_aniso_U_23
_atom_site_aniso_U_13
_atom_site_aniso_U_12
Os1 0.0174(2) 0.0181(2) 0.0164(2) 0.0013(2) 0.0001(2) -0.0021(2)
S1 0.028(2) 0.0261(13) 0.0185(14) -0.0019(11) -0.0025(11) 0.0053(12)
S2 0.0317(14) 0.0219(13) 0.027(2) 0.0033(14) -0.0063(13) 0.0052(11)
S3 0.0266(15) 0.0208(14) 0.033(2) -0.0002(13) -0.0109(13) -0.0008(12)
S4 0.0188(12) 0.021(2) 0.0190(12) 0.0011(11) -0.0003(10) 0.0015(11)
N1 0.026(5) 0.034(6) 0.033(6) 0.007(5) 0.011(4) -0.017(4)
C1 0.037(9) 0.041(8) 0.018(6) 0.000(5) 0.000(5) -0.004(7)
C10 0.026(6) 0.024(7) 0.033(7) 0.007(5) 0.006(5) -0.003(5)
C11 0.032(6) 0.027(6) 0.035(6) -0.008(6) 0.003(5) 0.000(6)
C12 0.039(7) 0.024(6) 0.044(7) -0.017(6) 0.002(8) -0.006(7)
C13 0.040(7) 0.018(6) 0.053(10) -0.005(6) 0.014(6) -0.002(5)
C14 0.037(8) 0.021(6) 0.039(8) -0.002(6) 0.005(7) 0.000(6)
C15 0.019(6) 0.027(6) 0.026(6) 0.005(5) 0.005(4) 0.002(5)
C20 0.023(6) 0.017(5) 0.019(5) 0.008(4) 0.003(5) 0.005(5)
C21 0.044(8) 0.024(6) 0.026(6) 0.001(5) 0.000(7) -0.003(6)
C22 0.044(7) 0.028(6) 0.035(7) -0.008(7) 0.013(5) -0.001(6)
C23 0.043(8) 0.024(6) 0.030(7) -0.007(6) 0.008(5) -0.011(5)
C24 0.048(8) 0.029(7) 0.013(6) -0.002(5) -0.006(5) -0.010(6)
C25 0.028(6) 0.027(6) 0.030(6) -0.004(5) 0.001(5) -0.006(6)
C30 0.033(7) 0.059(10) 0.050(10) 0.024(9) 0.007(7) 0.002(7)
Cl1 0.067(2) 0.033(2) 0.050(2) 0.014(2) 0.017(2) 0.001(2)
Cl2 0.042(2) 0.035(2) 0.036(2) 0.0092(14) 0.0024(14) -0.0048(14)

loop_
_atom_site_label
_atom_site_type_symbol
_atom_site_fract_x
_atom_site_fract_y
_atom_site_fract_z
_atom_site_U_iso_or_equiv
_atom_site_thermal_displace_type
_atom_site_occupancy
_atom_site_calc_flag
_atom_site_refinement_flags
_atom_site_disorder_group
Os1 Os 0.05438(5) 0.86570(4) 0.42111(2) 0.01732(13) Uani 1 d . .
S1 S 0.0875(3) 0.9162(3) 0.53342(14) 0.0241(6) Uani 1 d . .
S2 S -0.1112(3) 1.0349(2) 0.4141(2) 0.0268(6) Uani 1 d . .
S3 S -0.1271(3) 0.7734(3) 0.3499(2) 0.0266(6) Uani 1 d . .
S4 S 0.1302(3) 0.6576(2) 0.45030(14) 0.0198(6) Uani 1 d . .
N1 N 0.2132(11) 0.9077(9) 0.3807(5) 0.031(2) Uani 1 d . .
C1 C 0.0264(16) 0.6132(14) 0.5278(6) 0.032(3) Uani 1 d . .
C10 C 0.0038(13) 1.0648(11) 0.5437(7) 0.028(3) Uani 1 d . .
C11 C 0.0152(13) 1.1271(12) 0.6061(6) 0.031(3) Uani 1 d . .
C12 C -0.0568(18) 1.2399(11) 0.6128(7) 0.036(3) Uani 1 d . .
C13 C -0.1385(16) 1.2931(11) 0.5621(7) 0.037(3) Uani 1 d . .
C14 C -0.1536(16) 1.2320(12) 0.5000(8) 0.033(3) Uani 1 d . .
C15 C -0.0852(12) 1.1163(11) 0.4893(6) 0.024(3) Uani 1 d . .
C20 C 0.0358(13) 0.5635(9) 0.3885(5) 0.019(2) Uani 1 d . .
C21 C 0.0701(17) 0.4353(10) 0.3856(6) 0.031(3) Uani 1 d . .
C22 C -0.0032(14) 0.3648(13) 0.3384(6) 0.036(3) Uani 1 d . .
C23 C -0.1047(15) 0.4143(11) 0.2929(7) 0.032(3) Uani 1 d . .
C24 C -0.1414(16) 0.5392(12) 0.2952(6) 0.030(3) Uani 1 d . .
C25 C -0.0722(14) 0.6172(11) 0.3447(6) 0.028(3) Uani 1 d . .
C30 C -0.3185(16) 1.0262(17) 0.2492(9) 0.047(4) Uani 1 d . .
Cl1 Cl -0.3754(5) 1.1571(3) 0.2010(2) 0.0500(9) Uani 1 d . .
Cl2 Cl -0.4782(4) 0.9628(3) 0.2935(2) 0.0376(8) Uani 1 d . .
H1A H -0.0752(126) 0.6188(108) 0.5221(52) 0.011(28) Uiso 1 d . .
H1B H 0.0399(118) 0.6581(85) 0.5767(54) 0.019(25) Uiso 1 d . .
H1C H 0.0663(190) 0.5350(142) 0.5520(76) 0.067(49) Uiso 1 d . .
H11 H 0.0670(125) 1.0839(87) 0.6553(52) 0.013(25) Uiso 1 d . .
H12 H -0.0786(178) 1.2823(133) 0.6502(71) 0.055(46) Uiso 1 d . .
H13 H -0.1936(112) 1.3734(106) 0.5673(51) 0.019(26) Uiso 1 d . .
H14 H -0.2046(176) 1.2571(137) 0.4713(74) 0.045(49) Uiso 1 d . .
H21 H 0.1549(122) 0.4039(90) 0.4117(58) 0.017(28) Uiso 1 d . .
H22 H 0.0188(168) 0.2556(132) 0.3423(66) 0.055(43) Uiso 1 d . .
H23 H -0.1664(118) 0.3501(110) 0.2626(54) 0.023(28) Uiso 1 d . .
H24 H -0.1974(143) 0.5509(123) 0.2486(71) 0.044(39) Uiso 1 d . .
H30A H -0.3071(230) 0.9775(186) 0.2094(102) 0.100(76) Uiso 1 d . .
H30B H -0.2675(215) 1.0797(154) 0.3036(99) 0.098(65) Uiso 1 d . .

loop_
_atom_type_symbol
_atom_type_description
_atom_type_scat_dispersion_real
_atom_type_scat_dispersion_imag
_atom_type_scat_source
C C 0.0033 0.0016 'International Tables Vol C Tables 4.2.6.8 and 6.1.1.4'
H H 0.0000 0.0000 'International Tables Vol C Tables 4.2.6.8 and 6.1.1.4'
N N 0.0061 0.0033 'International Tables Vol C Tables 4.2.6.8 and 6.1.1.4'
S S 0.1246 0.1234 'International Tables Vol C Tables 4.2.6.8 and 6.1.1.4'
Os Os -1.2165 7.6030 'International Tables Vol C Tables 4.2.6.8 and 6.1.1.4'
Cl Cl 0.1484 0.1585 'International Tables Vol C Tables 4.2.6.8 and 6.1.1.4'

loop_
_geom_angle_atom_site_label_1
_geom_angle_atom_site_label_2
_geom_angle_atom_site_label_3
_geom_angle
_geom_angle_site_symmetry_1
_geom_angle_site_symmetry_3
_geom_angle_publ_flag
N1 Os1 S1 107.6(4) . . ?
N1 Os1 S2 105.1(4) . . ?
S1 Os1 S2 86.91(11) . . ?
N1 Os1 S3 112.2(4) . . ?
S1 Os1 S3 140.19(11) . . ?
S2 Os1 S3 83.80(10) . . ?
N1 Os1 S4 98.6(4) . . ?
S1 Os1 S4 87.53(10) . . ?
S2 Os1 S4 156.17(10) . . ?
S3 Os1 S4 85.74(10) . . ?
C10 S1 Os1 106.0(4) . . ?
C15 S2 Os1 105.6(4) . . ?
C25 S3 Os1 105.5(4) . . ?
C20 S4 C1 101.7(6) . . ?
C20 S4 Os1 104.2(3) . . ?
C1 S4 Os1 108.2(5) . . ?
S4 C1 H1A 110.7(70) . . ?
S4 C1 H1B 125.0(54) . . ?
H1A C1 H1B 101.0(91) . . ?
S4 C1 H1C 116.2(88) . . ?
H1A C1 H1C 116.4(100) . . ?
H1B C1 H1C 85.3(93) . . ?
C11 C10 C15 120.6(11) . . ?
C11 C10 S1 120.3(9) . . ?
C15 C10 S1 118.9(10) . . ?
C12 C11 C10 118.5(12) . . ?
C12 C11 H11 116.5(50) . . ?
C10 C11 H11 124.4(49) . . ?
C13 C12 C11 122.7(12) . . ?
C13 C12 H12 106.8(97) . . ?
C11 C12 H12 129.1(96) . . ?
C12 C13 C14 119.9(12) . . ?
C12 C13 H13 122.7(61) . . ?
C14 C13 H13 117.3(62) . . ?
C15 C14 C13 121.1(14) . . ?
C15 C14 H14 116.4(100) . . ?
C13 C14 H14 122.4(100) . . ?
C14 C15 C10 117.3(12) . . ?
C14 C15 S2 121.8(10) . . ?
C10 C15 S2 120.9(9) . . ?
C25 C20 C21 121.3(11) . . ?
C25 C20 S4 119.3(8) . . ?
C21 C20 S4 119.4(9) . . ?
C22 C21 C20 118.6(13) . . ?
C22 C21 H21 121.7(64) . . ?
C20 C21 H21 118.9(63) . . ?
C21 C22 C23 122.0(13) . . ?
C21 C22 H22 115.8(67) . . ?
C23 C22 H22 122.0(68) . . ?
C22 C23 C24 120.4(13) . . ?
C22 C23 H23 115.8(61) . . ?
C24 C23 H23 122.9(61) . . ?
C23 C24 C25 120.3(12) . . ?
C23 C24 H24 101.1(74) . . ?
C25 C24 H24 136.6(75) . . ?
C20 C25 C24 117.3(11) . . ?
C20 C25 S3 122.9(9) . . ?
C24 C25 S3 119.9(9) . . ?
Cl2 C30 Cl1 111.3(8) . . ?
Cl2 C30 H30A 106.0(100) . . ?
Cl1 C30 H30A 91.5(100) . . ?
Cl2 C30 H30B 91.3(82) . . ?
Cl1 C30 H30B 100.6(77) . . ?
H30A C30 H30B 153.8(100) . . ?

loop_
_geom_bond_atom_site_label_1
_geom_bond_atom_site_label_2
_geom_bond_distance
_geom_bond_site_symmetry_2
_geom_bond_publ_flag
Os1 N1 1.639(9) . ?
Os1 S1 2.298(3) . ?
Os1 S2 2.312(3) . ?
Os1 S3 2.318(3) . ?
Os1 S4 2.403(3) . ?
S1 C10 1.765(12) . ?
S2 C15 1.737(12) . ?
S3 C25 1.750(12) . ?
S4 C20 1.780(11) . ?
S4 C1 1.831(13) . ?
C1 H1A 0.88(10) . ?
C1 H1B 1.08(10) . ?
C1 H1C 1.03(15) . ?
C10 C11 1.41(2) . ?
C10 C15 1.43(2) . ?
C11 C12 1.37(2) . ?
C11 H11 1.16(10) . ?
C12 C13 1.35(2) . ?
C12 H12 0.89(14) . ?
C13 C14 1.40(2) . ?
C13 H13 0.99(11) . ?
C14 C15 1.39(2) . ?
C14 H14 0.76(14) . ?
C20 C25 1.39(2) . ?
C20 C21 1.413(15) . ?
C21 C22 1.35(2) . ?
C21 H21 0.95(11) . ?
C22 C23 1.36(2) . ?
C22 H22 1.19(14) . ?
C23 C24 1.38(2) . ?
C23 H23 1.06(11) . ?
C24 C25 1.42(2) . ?
C24 H24 1.04(14) . ?
C30 Cl2 1.760(14) . ?
C30 Cl1 1.767(15) . ?
C30 H30A 0.95(19) . ?
C30 H30B 1.29(19) . ?

loop_
_geom_torsion_atom_site_label_1
_geom_torsion_atom_site_label_2
_geom_torsion_atom_site_label_3
_geom_torsion_atom_site_label_4
_geom_torsion
_geom_torsion_site_symmetry_1
_geom_torsion_site_symmetry_2
_geom_torsion_site_symmetry_3
_geom_torsion_site_symmetry_4
_geom_torsion_publ_flag
N1 Os1 S1 C10 93.7(6) . . . . ?
S2 Os1 S1 C10 -11.2(4) . . . . ?
S3 Os1 S1 C10 -87.7(4) . . . . ?
S4 Os1 S1 C10 -168.1(4) . . . . ?
N1 Os1 S2 C15 -96.2(5) . . . . ?
S1 Os1 S2 C15 11.2(4) . . . . ?
S3 Os1 S2 C15 152.4(4) . . . . ?
S4 Os1 S2 C15 87.9(4) . . . . ?
N1 Os1 S3 C25 84.4(6) . . . . ?
S1 Os1 S3 C25 -94.2(4) . . . . ?
S2 Os1 S3 C25 -171.8(4) . . . . ?
S4 Os1 S3 C25 -13.2(4) . . . . ?
N1 Os1 S4 C20 -99.8(5) . . . . ?
S1 Os1 S4 C20 152.8(4) . . . . ?
S2 Os1 S4 C20 76.2(5) . . . . ?
S3 Os1 S4 C20 12.1(4) . . . . ?
N1 Os1 S4 C1 152.5(6) . . . . ?
S1 Os1 S4 C1 45.1(4) . . . . ?
S2 Os1 S4 C1 -31.5(5) . . . . ?
S3 Os1 S4 C1 -95.6(5) . . . . ?
Os1 S1 C10 C11 -175.2(9) . . . . ?
Os1 S1 C10 C15 9.5(10) . . . . ?
C15 C10 C11 C12 -2.1(18) . . . . ?
S1 C10 C11 C12 -177.3(10) . . . . ?
C10 C11 C12 C13 0.4(20) . . . . ?
C11 C12 C13 C14 0.7(21) . . . . ?
C12 C13 C14 C15 -0.1(20) . . . . ?
C13 C14 C15 C10 -1.6(18) . . . . ?
C13 C14 C15 S2 176.5(10) . . . . ?
C11 C10 C15 C14 2.7(16) . . . . ?
S1 C10 C15 C14 178.0(9) . . . . ?
C11 C10 C15 S2 -175.4(9) . . . . ?
S1 C10 C15 S2 -0.1(13) . . . . ?
Os1 S2 C15 C14 172.7(9) . . . . ?
Os1 S2 C15 C10 -9.2(10) . . . . ?
C1 S4 C20 C25 104.0(10) . . . . ?
Os1 S4 C20 C25 -8.5(10) . . . . ?
C1 S4 C20 C21 -75.0(11) . . . . ?
Os1 S4 C20 C21 172.5(9) . . . . ?
C25 C20 C21 C22 0.8(18) . . . . ?
S4 C20 C21 C22 179.7(9) . . . . ?
C20 C21 C22 C23 1.9(19) . . . . ?
C21 C22 C23 C24 -2.7(20) . . . . ?
C22 C23 C24 C25 0.7(19) . . . . ?
C21 C20 C25 C24 -2.6(17) . . . . ?
S4 C20 C25 C24 178.5(9) . . . . ?
C21 C20 C25 S3 176.0(9) . . . . ?
S4 C20 C25 S3 -3.0(14) . . . . ?
C23 C24 C25 C20 1.9(18) . . . . ?
C23 C24 C25 S3 -176.8(10) . . . . ?
Os1 S3 C25 C20 13.2(11) . . . . ?
Os1 S3 C25 C24 -168.3(9) . . . . ?
